data_7233791
loop_
_publ_author_name
'Weizhao Cai'
'Jiangang He'
'Wei Li'
'Andrzej Katrusiak'

_publ_section_title
;
 Anomalous compression of a weakly CH...O bonded nonlinear optical
 molecular crystal
;
_journal_name_full 'Journal of Materials Chemistry C'
_journal_page_first 6471
_journal_page_last 6476
_journal_paper_doi 10.1039/C4TC00654B
_journal_volume 2
_journal_year 2014
_chemical_formula_moiety 'C6 H6 N2 O3'
_chemical_formula_sum 'C6 H6 N2 O3'
_chemical_formula_weight 154.13
_chemical_name_common 3-methyl-4-nitropyridineN-oxide
_space_group_IT_number 19
_space_group_name_Hall 'P 2ac 2ab'
_space_group_name_H-M_alt 'P 21 21 21'
_symmetry_cell_setting orthorhombic
_symmetry_space_group_name_Hall 'P 2ac 2ab'
_symmetry_space_group_name_H-M 'P 21 21 21'
_atom_sites_solution_hydrogens geom
_atom_sites_solution_primary direct
_atom_sites_solution_secondary difmap
_cell_angle_alpha 90.00
_cell_angle_beta 90.00
_cell_angle_gamma 90.00
_cell_formula_units_Z 4
_cell_length_a 21.363(5)
_cell_length_b 6.141(5)
_cell_length_c 5.1404(11)
_cell_measurement_pressure 70000
_cell_measurement_temperature 296(2)
_cell_volume 674.4(6)
_computing_structure_refinement 'SHELXL-97 (Sheldrick, 1997)'
_computing_structure_solution 'SHELXS-97 (Sheldrick, 1990)'
_diffrn_ambient_temperature 296(2)
_diffrn_measured_fraction_theta_full 0.272
_diffrn_measured_fraction_theta_max 0.272
_diffrn_measurement_device_type 'Oxford Diffraction Xcalibur Eos'
_diffrn_measurement_method
;HP omega scans - for more details see:
A. Budzianowski, A. Katrusiak in High-Pressure Crystallography
(Eds.: A. Katrusiak, P. F. McMillan),
Dordrecht: Kluwer Acad. Publ., 2004 pp.157-168
;
_diffrn_radiation_monochromator graphite
_diffrn_radiation_source 'fine-focus sealed tube'
_diffrn_radiation_type MoK\a
_diffrn_radiation_wavelength 0.71073
_diffrn_reflns_av_R_equivalents 0.0662
_diffrn_reflns_av_sigmaI/netI 0.0358
_diffrn_reflns_limit_h_max 26
_diffrn_reflns_limit_h_min -27
_diffrn_reflns_limit_k_max 1
_diffrn_reflns_limit_k_min -1
_diffrn_reflns_limit_l_max 6
_diffrn_reflns_limit_l_min -6
_diffrn_reflns_number 2608
_diffrn_reflns_theta_full 27.45
_diffrn_reflns_theta_max 27.45
_diffrn_reflns_theta_min 3.82
_exptl_absorpt_coefficient_mu 0.124
_exptl_absorpt_correction_T_max 0.9361
_exptl_absorpt_correction_T_min 0.6066
_exptl_absorpt_correction_type analytical
_exptl_absorpt_process_details
;
Katrusiak, A. (2003). REDSHABS - Program for correcting
reflections intensities for DAC absorption, gasket shadowing
and sample crystal absorption. Adam Mickiewicz University, Pozna\'n.
Katrusiak, A. (2004). Z. Kristallogr. 219, 461-467
;
_exptl_crystal_colour 'light yellow'
_exptl_crystal_density_diffrn 1.518
_exptl_crystal_density_method 'not measured'
_exptl_crystal_description block
_exptl_crystal_F_000 320
_exptl_crystal_size_max 0.37
_exptl_crystal_size_mid 0.28
_exptl_crystal_size_min 0.15
_refine_diff_density_max 0.097
_refine_diff_density_min -0.113
_refine_diff_density_rms 0.031
_refine_ls_abs_structure_details 'Flack H D (1983), Acta Cryst. A39, 876-881'
_refine_ls_abs_structure_Flack 6(7)
_refine_ls_extinction_method none
_refine_ls_goodness_of_fit_ref 1.171
_refine_ls_hydrogen_treatment constr
_refine_ls_matrix_type full
_refine_ls_number_parameters 100
_refine_ls_number_reflns 364
_refine_ls_number_restraints 78
_refine_ls_restrained_S_all 1.097
_refine_ls_R_factor_all 0.0778
_refine_ls_R_factor_gt 0.0571
_refine_ls_shift/su_max 0.000
_refine_ls_shift/su_mean 0.000
_refine_ls_structure_factor_coef Fsqd
_refine_ls_weighting_details 'calc w=1/[\s^2^(Fo^2^)+(0.0532P)^2^+0.3254P] where P=(Fo^2^+2Fc^2^)/3'
_refine_ls_weighting_scheme calc
_refine_ls_wR_factor_gt 0.1136
_refine_ls_wR_factor_ref 0.1280
_reflns_number_gt 291
_reflns_number_total 364
_reflns_threshold_expression >2sigma(I)
_cod_data_source_file 1000004.cif
_cod_data_source_block PCOD1000004
_cod_depositor_comments
;
The following automatic conversions were performed:

data item '_symmetry_cell_setting' value 'Orthorhombic' was changed
to 'orthorhombic' in accordance with the built-in table derived from
the CIF Core dictionary named 'cif_core.dic' version 2.4.5 last
updated on 2014-11-21.

Automatic conversion script
Id: cif_fix_values 6909 2019-04-08 15:41:33Z antanas 
;
_cod_original_sg_symbol_Hall 'P 2ac 2ab '
_cod_original_sg_symbol_H-M ' P 21 21 21'
_cod_database_code 7233791

loop_
_symmetry_equiv_pos_as_xyz
'x, y, z'
'-x+1/2, -y, z+1/2'
'-x, y+1/2, -z+1/2'
'x+1/2, -y+1/2, -z'

loop_
_atom_site_label
_atom_site_type_symbol
_atom_site_fract_x
_atom_site_fract_y
_atom_site_fract_z
_atom_site_U_iso_or_equiv
_atom_site_adp_type
_atom_site_occupancy
_atom_site_symmetry_multiplicity
_atom_site_calc_flag
_atom_site_refinement_flags
_atom_site_disorder_assembly
_atom_site_disorder_group
N1 N 0.1547(2) 0.040(2) 0.5075(11) 0.052(4) Uani 1 1 d DU . .
C1 C 0.1786(2) 0.179(2) 0.3224(12) 0.043(4) Uani 1 1 d DU . .
H1 H 0.2159 0.1379 0.2431 0.052 Uiso 1 1 calc R . .
C2 C 0.1523(2) 0.374(2) 0.2433(9) 0.038(4) Uani 1 1 d DU . .
C3 C 0.0969(2) 0.432(2) 0.3708(10) 0.042(4) Uani 1 1 d DU . .
C4 C 0.0722(3) 0.299(2) 0.5620(11) 0.045(4) Uani 1 1 d DU . .
H2 H 0.0352 0.3401 0.6441 0.054 Uiso 1 1 calc R . .
C5 C 0.1002(3) 0.109(2) 0.6340(11) 0.047(5) Uani 1 1 d DU . .
H3 H 0.0831 0.0246 0.7668 0.056 Uiso 1 1 calc R . .
O1 O 0.1808(2) -0.142(2) 0.5698(11) 0.085(5) Uani 1 1 d DU . .
C6 C 0.1867(2) 0.507(2) 0.0451(10) 0.052(4) Uani 1 1 d DU . .
H4 H 0.2230 0.4293 -0.0126 0.077 Uiso 1 1 calc R . .
H5 H 0.1993 0.6431 0.1217 0.077 Uiso 1 1 calc R . .
H6 H 0.1597 0.5353 -0.1005 0.077 Uiso 1 1 calc R . .
N2 N 0.0628(2) 0.631(2) 0.3048(10) 0.052(4) Uani 1 1 d DU . .
O2 O 0.07460(19) 0.718(2) 0.1022(9) 0.076(4) Uani 1 1 d U . .
O3 O 0.02208(18) 0.688(2) 0.4565(9) 0.072(4) Uani 1 1 d U . .

loop_
_atom_site_aniso_label
_atom_site_aniso_U_11
_atom_site_aniso_U_22
_atom_site_aniso_U_33
_atom_site_aniso_U_23
_atom_site_aniso_U_13
_atom_site_aniso_U_12
N1 0.045(3) 0.050(13) 0.060(3) 0.009(6) -0.009(3) -0.002(5)
C1 0.035(3) 0.038(13) 0.055(3) 0.003(7) -0.001(3) -0.007(6)
C2 0.044(3) 0.039(13) 0.033(3) -0.001(6) -0.006(2) -0.003(6)
C3 0.036(2) 0.040(13) 0.049(3) 0.019(6) -0.004(2) 0.010(6)
C4 0.042(3) 0.040(13) 0.052(3) 0.003(7) 0.004(3) -0.014(6)
C5 0.050(3) 0.046(13) 0.044(3) -0.002(7) 0.003(2) -0.001(6)
O1 0.073(3) 0.084(13) 0.096(4) 0.018(7) -0.011(3) -0.001(6)
C6 0.061(3) 0.049(13) 0.045(3) -0.003(7) 0.002(2) -0.004(6)
N2 0.042(2) 0.055(13) 0.059(3) 0.003(7) -0.005(2) -0.002(5)
O2 0.082(3) 0.070(12) 0.077(3) 0.027(6) 0.009(2) 0.014(5)
O3 0.063(2) 0.068(12) 0.084(3) 0.000(6) 0.013(2) 0.019(5)

loop_
_atom_type_symbol
_atom_type_description
_atom_type_scat_dispersion_real
_atom_type_scat_dispersion_imag
_atom_type_scat_source
C C 0.0033 0.0016 'International Tables Vol C Tables 4.2.6.8 and 6.1.1.4'
H H 0.0000 0.0000 'International Tables Vol C Tables 4.2.6.8 and 6.1.1.4'
N N 0.0061 0.0033 'International Tables Vol C Tables 4.2.6.8 and 6.1.1.4'
O O 0.0106 0.0060 'International Tables Vol C Tables 4.2.6.8 and 6.1.1.4'

loop_
_geom_angle_atom_site_label_1
_geom_angle_atom_site_label_2
_geom_angle_atom_site_label_3
_geom_angle
_geom_angle_site_symmetry_1
_geom_angle_site_symmetry_3
O1 N1 C1 123.2(7) . .
O1 N1 C5 120.3(8) . .
C1 N1 C5 116.4(10) . .
N1 C1 C2 126.1(6) . .
C1 C2 C3 115.1(7) . .
C1 C2 C6 118.3(7) . .
C3 C2 C6 126.5(9) . .
C4 C3 C2 120.4(9) . .
C4 C3 N2 117.9(6) . .
C2 C3 N2 121.6(7) . .
C5 C4 C3 122.1(7) . .
C4 C5 N1 119.8(8) . .
O2 N2 O3 125.3(11) . .
O2 N2 C3 118.1(7) . .
O3 N2 C3 116.5(8) . .

loop_
_geom_bond_atom_site_label_1
_geom_bond_atom_site_label_2
_geom_bond_distance
_geom_bond_site_symmetry_2
N1 O1 1.293(7) .
N1 C1 1.376(13) .
N1 C5 1.398(9) .
C1 C2 1.384(7) .
C2 C3 1.399(9) .
C2 C6 1.499(7) .
C3 C4 1.384(7) .
C3 N2 1.463(7) .
C4 C5 1.362(7) .
N2 O2 1.199(9) .
N2 O3 1.220(7) .

loop_
_geom_torsion_atom_site_label_1
_geom_torsion_atom_site_label_2
_geom_torsion_atom_site_label_3
_geom_torsion_atom_site_label_4
_geom_torsion
_geom_torsion_site_symmetry_1
_geom_torsion_site_symmetry_2
_geom_torsion_site_symmetry_3
_geom_torsion_site_symmetry_4
O1 N1 C1 C2 178.6(6) . . . .
C5 N1 C1 C2 -2.9(9) . . . .
N1 C1 C2 C3 1.1(8) . . . .
N1 C1 C2 C6 177.8(6) . . . .
C1 C2 C3 C4 0.3(8) . . . .
C6 C2 C3 C4 -175.9(6) . . . .
C1 C2 C3 N2 -178.6(5) . . . .
C6 C2 C3 N2 5.1(9) . . . .
C2 C3 C4 C5 0.1(10) . . . .
N2 C3 C4 C5 179.1(5) . . . .
C3 C4 C5 N1 -1.9(10) . . . .
O1 N1 C5 C4 -178.3(6) . . . .
C1 N1 C5 C4 3.1(9) . . . .
C4 C3 N2 O2 -162.1(8) . . . .
C2 C3 N2 O2 16.9(9) . . . .
C4 C3 N2 O3 14.2(9) . . . .
C2 C3 N2 O3 -166.8(8) . . . .
